data_4035765
loop_
_publ_author_name
'Vil', Vera A.'
'Gomes, Gabriel Dos Passos'
'Ekimova, Maria V.'
'Lyssenko, Konstantin A.'
'Syroeshkin, Mikhail A.'
'Nikishin, Gennady I.'
'Alabugin, Igor V.'
'Terent'ev, Alexander O.'

_publ_section_title
;
 Five Roads That Converge at the Cyclic Peroxy-Criegee Intermediates:
 BF<sub>3</sub>-Catalyzed Synthesis of \b-Hydroperoxy-\b-peroxylactones.
;
_journal_issue 21
_journal_name_full 'The Journal of organic chemistry'
_journal_page_first 13427
_journal_page_last 13445
_journal_paper_doi 10.1021/acs.joc.8b02218
_journal_volume 83
_journal_year 2018
_chemical_formula_moiety 'C11 H12 O5'
_chemical_formula_sum 'C11 H12 O5'
_chemical_formula_weight 224.21
_space_group_crystal_system monoclinic
_space_group_IT_number 14
_space_group_name_Hall '-P 2ybc'
_space_group_name_H-M_alt 'P 1 21/c 1'
_atom_sites_solution_hydrogens mixed
_audit_creation_method SHELXL-2014/6
_cell_angle_alpha 90
_cell_angle_beta 105.602(5)
_cell_angle_gamma 90
_cell_formula_units_Z 8
_cell_length_a 26.219(5)
_cell_length_b 5.8096(11)
_cell_length_c 14.123(3)
_cell_measurement_reflns_used 1443
_cell_measurement_temperature 120(2)
_cell_measurement_theta_max 25
_cell_measurement_theta_min 3
_cell_volume 2072.0(7)
_computing_cell_refinement 'Bruker SAINT'
_computing_data_collection 'Bruker APEX II'
_computing_data_reduction 'Bruker SAINT'
_computing_molecular_graphics 'Bruker SHELXTL'
_computing_publication_material 'Bruker SHELXTL'
_computing_structure_refinement 'SHELXL-97 (Sheldrick, 1997)'
_computing_structure_solution 'SHELXS-97 (Sheldrick, 1997)'
_diffrn_ambient_temperature 120(2)
_diffrn_measured_fraction_theta_full 0.996
_diffrn_measured_fraction_theta_max 0.997
_diffrn_measurement_device_type 'Bruker APEX II CCD area detector''
_diffrn_measurement_method 'omega scans'
_diffrn_radiation_type MoK\a
_diffrn_radiation_wavelength 0.71073
_diffrn_reflns_av_R_equivalents 0.0625
_diffrn_reflns_av_unetI/netI 0.0659
_diffrn_reflns_Laue_measured_fraction_full 0.996
_diffrn_reflns_Laue_measured_fraction_max 0.997
_diffrn_reflns_limit_h_max 35
_diffrn_reflns_limit_h_min -35
_diffrn_reflns_limit_k_max 7
_diffrn_reflns_limit_k_min -7
_diffrn_reflns_limit_l_max 19
_diffrn_reflns_limit_l_min -12
_diffrn_reflns_number 18582
_diffrn_reflns_point_group_measured_fraction_full 0.996
_diffrn_reflns_point_group_measured_fraction_max 0.997
_diffrn_reflns_theta_full 25.242
_diffrn_reflns_theta_max 28.996
_diffrn_reflns_theta_min 0.806
_exptl_absorpt_coefficient_mu 0.114
_exptl_absorpt_correction_type multi-scan
_exptl_absorpt_process_details SADABS
_exptl_crystal_colour colorless
_exptl_crystal_density_diffrn 1.437
_exptl_crystal_description prism
_exptl_crystal_F_000 944
_exptl_crystal_size_max 0.350
_exptl_crystal_size_mid 0.310
_exptl_crystal_size_min 0.240
_exptl_transmission_factor_max 0.973
_exptl_transmission_factor_min 0.951
_refine_diff_density_max 0.518
_refine_diff_density_min -0.270
_refine_diff_density_rms 0.071
_refine_ls_extinction_method none
_refine_ls_goodness_of_fit_ref 1.023
_refine_ls_hydrogen_treatment mixed
_refine_ls_matrix_type full
_refine_ls_number_parameters 300
_refine_ls_number_reflns 5479
_refine_ls_number_restraints 0
_refine_ls_restrained_S_all 1.023
_refine_ls_R_factor_all 0.0658
_refine_ls_R_factor_gt 0.0539
_refine_ls_shift/su_max 0.005
_refine_ls_shift/su_mean 0.001
_refine_ls_structure_factor_coef Fsqd
_refine_ls_weighting_details 'w=1/[\s^2^(Fo^2^)+(0.0725P)^2^+0.3663P] where P=(Fo^2^+2Fc^2^)/3'
_refine_ls_weighting_scheme calc
_refine_ls_wR_factor_gt 0.1312
_refine_ls_wR_factor_ref 0.1396
_reflns_Friedel_coverage 0.000
_reflns_number_gt 4548
_reflns_number_total 5479
_reflns_threshold_expression I>2\s(I)
_cod_data_source_file jo8b02218_si_001.cif
_cod_data_source_block 2
_cod_original_cell_volume 2072.1(7)
_cod_original_sg_symbol_H-M 'P 21/c'
_cod_database_code 4035765
_shelx_space_group_comment
;
The symmetry employed for this shelxl refinement is uniquely defined
by the following loop, which should always be used as a source of
symmetry information in preference to the above space-group names.
They are only intended as comments.
;
_shelx_estimated_absorpt_t_min 0.961
_shelx_estimated_absorpt_t_max 0.973
_shelxl_version_number 2014/6

loop_
_space_group_symop_operation_xyz
'x, y, z'
'-x, y+1/2, -z+1/2'
'-x, -y, -z'
'x, -y-1/2, z-1/2'

loop_
_atom_site_label
_atom_site_type_symbol
_atom_site_fract_x
_atom_site_fract_y
_atom_site_fract_z
_atom_site_U_iso_or_equiv
_atom_site_adp_type
_atom_site_occupancy
_atom_site_site_symmetry_order
_atom_site_calc_flag
_atom_site_refinement_flags_posn
_atom_site_refinement_flags_adp
O1A O 0.18628(7) 0.2093(3) 0.61512(13) 0.0186(4) Uani 1 1 d . .
O2A O 0.24093(7) 0.2427(3) 0.67598(14) 0.0176(4) Uani 1 1 d . .
O3A O 0.28032(6) 0.2743(3) 0.83350(15) 0.0191(4) Uani 1 1 d . .
O4A O 0.13687(6) 0.4947(3) 0.66753(12) 0.0187(4) Uani 1 1 d . .
O5A O 0.18369(6) 0.6351(3) 0.71033(13) 0.0198(4) Uani 1 1 d . .
H5OA H 0.1950(12) 0.663(5) 0.657(3) 0.029(8) Uiso 1 1 d . .
C1A C 0.23978(10) 0.2423(4) 0.77095(19) 0.0147(5) Uani 1 1 d . .
C2A C 0.18471(8) 0.1932(4) 0.77845(16) 0.0145(4) Uani 1 1 d . .
H2AA H 0.1816 0.0226 0.7843 0.017 Uiso 1 1 calc R U
C3A C 0.15181(9) 0.2608(4) 0.6761(2) 0.0128(4) Uani 1 1 d . .
C4A C 0.17136(9) 0.3008(4) 0.86747(18) 0.0176(5) Uani 1 1 d . .
H4AA H 0.1975 0.2477 0.9280 0.021 Uiso 1 1 calc R U
H4AB H 0.1745 0.4702 0.8640 0.021 Uiso 1 1 calc R U
C5A C 0.11695(10) 0.2417(4) 0.87410(19) 0.0138(5) Uani 1 1 d . .
C6A C 0.07540(10) 0.3962(4) 0.84252(18) 0.0216(5) Uani 1 1 d . .
H6AA H 0.0818 0.5416 0.8170 0.026 Uiso 1 1 calc R U
C7A C 0.02442(10) 0.3409(5) 0.8477(2) 0.0263(6) Uani 1 1 d . .
H7AA H -0.0036 0.4483 0.8260 0.032 Uiso 1 1 calc R U
C8A C 0.01488(9) 0.1300(5) 0.88435(19) 0.0251(5) Uani 1 1 d . .
H8AA H -0.0198 0.0921 0.8880 0.030 Uiso 1 1 calc R U
C9A C 0.05564(10) -0.0262(4) 0.91585(19) 0.0225(5) Uani 1 1 d . .
H9AA H 0.0490 -0.1708 0.9417 0.027 Uiso 1 1 calc R U
C10A C 0.10620(9) 0.0279(4) 0.90975(18) 0.0187(4) Uani 1 1 d . .
H10B H 0.1339 -0.0818 0.9301 0.022 Uiso 1 1 calc R U
C11A C 0.10130(9) 0.1306(4) 0.63242(17) 0.0194(5) Uani 1 1 d . .
H11D H 0.1080 -0.0351 0.6410 0.029 Uiso 1 1 calc R U
H11E H 0.0885 0.1660 0.5622 0.029 Uiso 1 1 calc R U
H11F H 0.0745 0.1760 0.6656 0.029 Uiso 1 1 calc R U
O1 O 0.31537(7) 0.6928(3) 0.42714(12) 0.0197(4) Uani 1 1 d . .
O2 O 0.26020(7) 0.7125(3) 0.43348(14) 0.0196(4) Uani 1 1 d . .
O3 O 0.21996(7) 0.7249(3) 0.55076(15) 0.0209(4) Uani 1 1 d . .
O4 O 0.36237(6) 0.9793(3) 0.53072(12) 0.0182(3) Uani 1 1 d . .
O5 O 0.31437(7) 1.1113(3) 0.52663(13) 0.0206(4) Uani 1 1 d . .
H5O H 0.3022(13) 1.142(5) 0.458(3) 0.038(9) Uiso 1 1 d . .
C1 C 0.26118(10) 0.7054(4) 0.52968(18) 0.0160(5) Uani 1 1 d . .
C2 C 0.31651(8) 0.6657(4) 0.59185(16) 0.0140(4) Uani 1 1 d . .
H2A H 0.3215 0.4956 0.6005 0.017 Uiso 1 1 calc R U
C3 C 0.34907(10) 0.7444(4) 0.52325(19) 0.0144(5) Uani 1 1 d . .
C4 C 0.32802(9) 0.7711(4) 0.69363(19) 0.0159(5) Uani 1 1 d . .
H4A H 0.3022 0.7110 0.7274 0.019 Uiso 1 1 calc R U
H4B H 0.3232 0.9400 0.6873 0.019 Uiso 1 1 calc R U
C5 C 0.38372(10) 0.7199(4) 0.75601(18) 0.0151(5) Uani 1 1 d . .
C6 C 0.42393(9) 0.8780(4) 0.76549(17) 0.0201(5) Uani 1 1 d . .
H6A H 0.4167 1.0226 0.7333 0.024 Uiso 1 1 calc R U
C7 C 0.47485(9) 0.8280(5) 0.82169(19) 0.0233(5) Uani 1 1 d . .
H7A H 0.5022 0.9383 0.8272 0.028 Uiso 1 1 calc R U
C8 C 0.48599(9) 0.6204(4) 0.86932(18) 0.0236(5) Uani 1 1 d . .
H8A H 0.5209 0.5870 0.9078 0.028 Uiso 1 1 calc R U
C9 C 0.44581(9) 0.4595(4) 0.86083(17) 0.0215(5) Uani 1 1 d . .
H9A H 0.4531 0.3159 0.8939 0.026 Uiso 1 1 calc R U
C10 C 0.39494(9) 0.5084(4) 0.80410(17) 0.0179(4) Uani 1 1 d . .
H10A H 0.3676 0.3975 0.7980 0.022 Uiso 1 1 calc R U
C11 C 0.40028(9) 0.6206(4) 0.52863(18) 0.0212(5) Uani 1 1 d . .
H11A H 0.3945 0.4541 0.5290 0.032 Uiso 1 1 calc R U
H11B H 0.4269 0.6655 0.5889 0.032 Uiso 1 1 calc R U
H11C H 0.4128 0.6618 0.4714 0.032 Uiso 1 1 calc R U

loop_
_atom_site_aniso_label
_atom_site_aniso_U_11
_atom_site_aniso_U_22
_atom_site_aniso_U_33
_atom_site_aniso_U_23
_atom_site_aniso_U_13
_atom_site_aniso_U_12
O1A 0.0124(8) 0.0299(9) 0.0123(8) -0.0033(6) 0.0011(6) 0.0000(7)
O2A 0.0136(8) 0.0235(8) 0.0171(10) -0.0027(6) 0.0063(7) 0.0011(6)
O3A 0.0114(8) 0.0243(8) 0.0202(10) -0.0019(6) 0.0016(7) -0.0014(6)
O4A 0.0156(8) 0.0159(7) 0.0225(9) 0.0008(6) 0.0013(6) 0.0006(6)
O5A 0.0210(8) 0.0156(7) 0.0225(9) -0.0032(6) 0.0051(7) -0.0052(6)
C1A 0.0146(11) 0.0149(9) 0.0153(12) -0.0005(8) 0.0053(9) 0.0003(7)
C2A 0.0126(10) 0.0154(10) 0.0140(11) 0.0005(8) 0.0011(8) -0.0012(8)
C3A 0.0090(10) 0.0144(9) 0.0155(13) -0.0004(7) 0.0040(10) 0.0006(7)
C4A 0.0177(11) 0.0228(11) 0.0127(12) -0.0027(8) 0.0049(9) -0.0014(9)
C5A 0.0129(11) 0.0197(10) 0.0101(12) -0.0016(7) 0.0054(9) 0.0009(8)
C6A 0.0233(12) 0.0215(11) 0.0217(12) 0.0032(9) 0.0091(9) 0.0047(9)
C7A 0.0192(11) 0.0352(14) 0.0253(14) 0.0007(10) 0.0074(10) 0.0091(10)
C8A 0.0156(11) 0.0368(14) 0.0232(13) -0.0084(10) 0.0060(9) -0.0036(10)
C9A 0.0240(12) 0.0229(11) 0.0219(12) -0.0014(9) 0.0081(9) -0.0057(9)
C10A 0.0199(10) 0.0186(10) 0.0176(11) -0.0001(8) 0.0050(8) 0.0024(8)
C11A 0.0136(10) 0.0233(11) 0.0192(12) 0.0009(8) 0.0006(8) -0.0019(8)
O1 0.0157(8) 0.0304(9) 0.0128(9) -0.0045(7) 0.0033(6) -0.0014(7)
O2 0.0106(8) 0.0306(9) 0.0158(10) -0.0021(7) 0.0006(7) -0.0017(7)
O3 0.0132(8) 0.0261(9) 0.0233(11) 0.0016(7) 0.0046(8) -0.0022(6)
O4 0.0142(7) 0.0178(8) 0.0216(9) 0.0001(6) 0.0032(6) -0.0011(6)
O5 0.0242(9) 0.0150(7) 0.0216(9) 0.0010(6) 0.0044(7) 0.0056(6)
C1 0.0159(11) 0.0144(9) 0.0159(12) 0.0000(8) 0.0010(9) -0.0024(8)
C2 0.0140(10) 0.0129(9) 0.0134(10) -0.0002(7) 0.0007(7) -0.0014(8)
C3 0.0189(11) 0.0134(9) 0.0104(12) -0.0013(7) 0.0031(10) -0.0001(7)
C4 0.0103(10) 0.0225(11) 0.0136(12) -0.0006(8) 0.0011(8) 0.0011(8)
C5 0.0156(11) 0.0190(11) 0.0115(12) -0.0017(8) 0.0048(9) -0.0008(8)
C6 0.0206(11) 0.0222(12) 0.0155(11) -0.0006(8) 0.0017(8) -0.0040(9)
C7 0.0150(11) 0.0342(13) 0.0200(13) -0.0056(10) 0.0034(9) -0.0091(10)
C8 0.0138(10) 0.0367(14) 0.0183(13) -0.0061(10) 0.0012(9) 0.0027(9)
C9 0.0216(11) 0.0243(12) 0.0168(12) 0.0006(9) 0.0024(9) 0.0056(9)
C10 0.0179(10) 0.0184(10) 0.0173(12) 0.0010(8) 0.0045(8) -0.0015(8)
C11 0.0183(11) 0.0242(12) 0.0222(13) 0.0010(9) 0.0071(9) 0.0041(9)

loop_
_atom_type_symbol
_atom_type_description
_atom_type_scat_dispersion_real
_atom_type_scat_dispersion_imag
_atom_type_scat_source
C C 0.0033 0.0016 'International Tables Vol C Tables 4.2.6.8 and 6.1.1.4'
H H 0.0000 0.0000 'International Tables Vol C Tables 4.2.6.8 and 6.1.1.4'
O O 0.0106 0.0060 'International Tables Vol C Tables 4.2.6.8 and 6.1.1.4'

loop_
_geom_angle_atom_site_label_1
_geom_angle_atom_site_label_2
_geom_angle_atom_site_label_3
_geom_angle
C3A O1A O2A 107.03(16)
C1A O2A O1A 107.56(19)
C3A O4A O5A 108.62(15)
O4A O5A H5OA 100.6(19)
O3A C1A O2A 118.6(2)
O3A C1A C2A 130.9(2)
O2A C1A C2A 110.4(2)
C1A C2A C3A 101.18(18)
C1A C2A C4A 114.69(19)
C3A C2A C4A 118.68(18)
C1A C2A H2AA 107.2
C3A C2A H2AA 107.2
C4A C2A H2AA 107.2
O4A C3A O1A 110.77(19)
O4A C3A C11A 104.82(18)
O1A C3A C11A 106.01(19)
O4A C3A C2A 113.76(19)
O1A C3A C2A 103.18(17)
C11A C3A C2A 118.06(19)
C5A C4A C2A 113.06(19)
C5A C4A H4AA 109.0
C2A C4A H4AA 109.0
C5A C4A H4AB 109.0
C2A C4A H4AB 109.0
H4AA C4A H4AB 107.8
C6A C5A C10A 118.2(2)
C6A C5A C4A 120.7(2)
C10A C5A C4A 121.0(2)
C5A C6A C7A 120.9(2)
C5A C6A H6AA 119.5
C7A C6A H6AA 119.5
C8A C7A C6A 119.8(2)
C8A C7A H7AA 120.1
C6A C7A H7AA 120.1
C7A C8A C9A 120.1(2)
C7A C8A H8AA 119.9
C9A C8A H8AA 119.9
C8A C9A C10A 120.0(2)
C8A C9A H9AA 120.0
C10A C9A H9AA 120.0
C9A C10A C5A 120.8(2)
C9A C10A H10B 119.6
C5A C10A H10B 119.6
C3A C11A H11D 109.5
C3A C11A H11E 109.5
H11D C11A H11E 109.5
C3A C11A H11F 109.5
H11D C11A H11F 109.5
H11E C11A H11F 109.5
C3 O1 O2 106.84(17)
C1 O2 O1 107.71(18)
C3 O4 O5 108.24(15)
O4 O5 H5O 100.6(19)
O3 C1 O2 118.1(2)
O3 C1 C2 131.6(2)
O2 C1 C2 110.3(2)
C1 C2 C4 114.09(19)
C1 C2 C3 101.60(18)
C4 C2 C3 118.61(19)
C1 C2 H2A 107.3
C4 C2 H2A 107.3
C3 C2 H2A 107.3
O4 C3 O1 110.52(18)
O4 C3 C11 105.06(19)
O1 C3 C11 105.1(2)
O4 C3 C2 114.44(19)
O1 C3 C2 103.32(18)
C11 C3 C2 118.0(2)
C2 C4 C5 112.71(19)
C2 C4 H4A 109.0
C5 C4 H4A 109.0
C2 C4 H4B 109.0
C5 C4 H4B 109.0
H4A C4 H4B 107.8
C6 C5 C10 118.9(2)
C6 C5 C4 121.1(2)
C10 C5 C4 119.9(2)
C5 C6 C7 120.6(2)
C5 C6 H6A 119.7
C7 C6 H6A 119.7
C8 C7 C6 120.6(2)
C8 C7 H7A 119.7
C6 C7 H7A 119.7
C7 C8 C9 119.5(2)
C7 C8 H8A 120.3
C9 C8 H8A 120.3
C10 C9 C8 120.1(2)
C10 C9 H9A 120.0
C8 C9 H9A 120.0
C9 C10 C5 120.3(2)
C9 C10 H10A 119.8
C5 C10 H10A 119.8
C3 C11 H11A 109.5
C3 C11 H11B 109.5
H11A C11 H11B 109.5
C3 C11 H11C 109.5
H11A C11 H11C 109.5
H11B C11 H11C 109.5

loop_
_geom_bond_atom_site_label_1
_geom_bond_atom_site_label_2
_geom_bond_distance
O1A C3A 1.437(3)
O1A O2A 1.472(2)
O2A C1A 1.350(3)
O3A C1A 1.200(3)
O4A C3A 1.410(3)
O4A O5A 1.462(2)
O5A H5OA 0.90(4)
C1A C2A 1.503(3)
C2A C3A 1.523(3)
C2A C4A 1.527(3)
C2A H2AA 1.0000
C3A C11A 1.506(3)
C4A C5A 1.495(3)
C4A H4AA 0.9900
C4A H4AB 0.9900
C5A C6A 1.390(3)
C5A C10A 1.397(3)
C6A C7A 1.395(3)
C6A H6AA 0.9500
C7A C8A 1.379(4)
C7A H7AA 0.9500
C8A C9A 1.381(3)
C8A H8AA 0.9500
C9A C10A 1.387(3)
C9A H9AA 0.9500
C10A H10B 0.9500
C11A H11D 0.9800
C11A H11E 0.9800
C11A H11F 0.9800
O1 C3 1.438(3)
O1 O2 1.477(2)
O2 C1 1.353(3)
O3 C1 1.201(3)
O4 C3 1.405(3)
O4 O5 1.462(2)
O5 H5O 0.96(4)
C1 C2 1.498(3)
C2 C4 1.516(3)
C2 C3 1.524(3)
C2 H2A 1.0000
C3 C11 1.507(3)
C4 C5 1.518(3)
C4 H4A 0.9900
C4 H4B 0.9900
C5 C6 1.377(3)
C5 C10 1.396(3)
C6 C7 1.388(3)
C6 H6A 0.9500
C7 C8 1.374(4)
C7 H7A 0.9500
C8 C9 1.389(3)
C8 H8A 0.9500
C9 C10 1.388(3)
C9 H9A 0.9500
C10 H10A 0.9500
C11 H11A 0.9800
C11 H11B 0.9800
C11 H11C 0.9800

loop_
_geom_hbond_atom_site_label_D
_geom_hbond_atom_site_label_H
_geom_hbond_atom_site_label_A
_geom_hbond_distance_DH
_geom_hbond_distance_HA
_geom_hbond_distance_DA
_geom_hbond_angle_DHA
_geom_hbond_site_symmetry_A
O5A H5OA O3 0.90(4) 1.82(4) 2.722(3) 178(3) .
C2A H2AA O5A 1.00 2.49 3.380(3) 148.3 1_545
O5 H5O O3A 0.96(4) 1.76(4) 2.715(3) 175(3) 4_575
C2 H2A O5 1.00 2.45 3.346(3) 148.9 1_545
